data_1554740
loop_
_publ_author_name
'Liu, Xiong-Li'
'Gong, Yi'
'Chen, Shuang'
'Zuo, Xiong'
'Yao, Zhen'
'Zhou, Ying'

_publ_section_title
;
 Bifunctional oxindole-chromone 4C building block directed asymmetric
 synthesis of bispirocyclic hexahydroxanthones featuring five contiguous
 stereocenters and two side-by-side oxindoles
;
_journal_issue 10
_journal_name_full 'Organic Chemistry Frontiers'
_journal_page_first 1603
_journal_paper_doi 10.1039/C9QO00127A
_journal_volume 6
_journal_year 2019
_chemical_absolute_configuration ad
_chemical_formula_moiety 'C43 H36 N4 O9'
_chemical_formula_sum 'C43 H36 N4 O9'
_chemical_formula_weight 752.76
_space_group_crystal_system orthorhombic
_space_group_IT_number 20
_space_group_name_Hall 'C 2c 2'
_space_group_name_H-M_alt 'C 2 2 21'
_atom_sites_solution_hydrogens geom
_audit_creation_date 2017-11-27
_audit_creation_method
;
Olex2 1.2
(compiled 2017.08.10 svn.r3458 for OlexSys, GUI svn.r5381)
;
_audit_update_record
;
2018-08-17 deposited with the CCDC.	2019-03-29 downloaded from the CCDC.
;
_cell_angle_alpha 90
_cell_angle_beta 90
_cell_angle_gamma 90
_cell_formula_units_Z 8
_cell_length_a 17.41181(11)
_cell_length_b 27.64710(16)
_cell_length_c 17.61491(11)
_cell_measurement_reflns_used 46989
_cell_measurement_temperature 100.00(10)
_cell_measurement_theta_max 73.3980
_cell_measurement_theta_min 2.9670
_cell_volume 8479.57(9)
_computing_cell_refinement 'CrysAlisPro 1.171.38.43f (Rigaku OD, 2015)'
_computing_data_collection 'CrysAlisPro 1.171.38.43f (Rigaku OD, 2015)'
_computing_data_reduction 'CrysAlisPro 1.171.38.43f (Rigaku OD, 2015)'
_computing_molecular_graphics 'Olex2 (Dolomanov et al., 2009)'
_computing_publication_material 'Olex2 (Dolomanov et al., 2009)'
_computing_structure_refinement 'ShelXL (Sheldrick, 2015)'
_computing_structure_solution 'SHELXT 2014/5 (Sheldrick, 2014)'
_diffrn_ambient_environment N~2~
_diffrn_ambient_temperature 100.00(10)
_diffrn_detector 'CCD plate'
_diffrn_detector_area_resol_mean 5.2684
_diffrn_detector_type AtlasS2
_diffrn_measured_fraction_theta_full 1.000
_diffrn_measured_fraction_theta_max 0.998
_diffrn_measurement_details
;
List of Runs (angles in degrees, time in seconds):

  # Type    Start    End  Width  t~exp~   \w     \q     \k     \f   Frames
#--------------------------------------------------------------------------
  1  \w   -116.00 -17.00   1.00    1.00    --  -41.11 -37.00-120.00   99
  2  \w      1.00  82.00   1.00    1.00    --   41.11 -99.00  90.00   81
  3  \w     23.00  97.00   1.00    1.00    --   41.11-125.00  90.00   74
  4  \w      1.00  82.00   1.00    1.00    --   41.11 -99.00 -90.00   81
  5  \w     24.00 109.00   1.00    4.00    --  106.95 -94.00 150.00   85
  6  \w     35.00 136.00   1.00    4.00    --  106.95 -61.00-150.00  101
  7  \w     24.00 109.00   1.00    4.00    --  106.95 -94.00 120.00   85
  8  \w     94.00 178.00   1.00    4.00    --  106.95 125.00 120.00   84
  9  \w     78.00 178.00   1.00    4.00    --  106.95  61.00   0.00  100
 10  \w     79.00 178.00   1.00    4.00    --  106.95  30.00-120.00   99
 11  \w     34.00 121.00   1.00    4.00    --  106.95-125.00 120.00   87
 12  \w   -117.00  -9.00   1.00    1.00    --  -41.11 -77.00-150.00  108
 13  \w   -113.00 -13.00   1.00    1.00    --  -41.11 -57.00   0.00  100
 14  \w   -114.00 -11.00   1.00    1.00    --  -41.11 -65.00 118.00  103
 15  \w     79.00 178.00   1.00    4.00    --  106.95  30.00-180.00   99
 16  \w     78.00 178.00   1.00    4.00    --  106.95  61.00 -60.00  100
 17  \w     78.00 178.00   1.00    4.00    --  106.95  59.00 103.00  100
 18  \w     78.00 178.00   1.00    4.00    --  106.95  61.00  30.00  100
 19  \w     77.00 178.00   1.00    4.00    --  106.95  65.00-105.00  101
 20  \w     79.00 178.00   1.00    4.00    --  106.95  30.00  90.00   99
 21  \w    -65.00  33.00   1.00    1.00    --  -41.11  37.00-150.00   98
 22  \w      9.00 117.00   1.00    1.00    --   41.11  77.00  30.00  108
 23  \w      9.00 117.00   1.00    1.00    --   41.11  77.00 120.00  108
 24  \w     78.00 178.00   1.00    4.00    --  106.95  61.00 120.00  100
 25  \w     78.00 178.00   1.00    4.00    --  106.95  61.00-180.00  100
 26  \w     24.00  71.00   1.00    4.00    --  106.95 -94.00-150.00   47
 27  \w     78.00 178.00   1.00    4.00    --  106.95  61.00 -30.00  100
;
_diffrn_measurement_device 'four-circle diffractometer'
_diffrn_measurement_device_type 'SuperNova, Dual, Cu at zero, AtlasS2'
_diffrn_measurement_method '\w scans'
_diffrn_orient_matrix_type 'CrysAlisPro convention (1999,Acta A55,543-557)'
_diffrn_orient_matrix_UB_11 -0.0660979000
_diffrn_orient_matrix_UB_12 0.0175083000
_diffrn_orient_matrix_UB_13 -0.0511986000
_diffrn_orient_matrix_UB_21 -0.0073831000
_diffrn_orient_matrix_UB_22 -0.0511900000
_diffrn_orient_matrix_UB_23 -0.0338001000
_diffrn_orient_matrix_UB_31 -0.0583498000
_diffrn_orient_matrix_UB_32 -0.0134244000
_diffrn_orient_matrix_UB_33 0.0622898000
_diffrn_radiation_monochromator mirror
_diffrn_radiation_probe x-ray
_diffrn_radiation_type CuK\a
_diffrn_radiation_wavelength 1.54184
_diffrn_reflns_av_R_equivalents 0.0320
_diffrn_reflns_av_unetI/netI 0.0140
_diffrn_reflns_Laue_measured_fraction_full 1.000
_diffrn_reflns_Laue_measured_fraction_max 0.998
_diffrn_reflns_limit_h_max 21
_diffrn_reflns_limit_h_min -21
_diffrn_reflns_limit_k_max 34
_diffrn_reflns_limit_k_min -34
_diffrn_reflns_limit_l_max 21
_diffrn_reflns_limit_l_min -21
_diffrn_reflns_number 64308
_diffrn_reflns_point_group_measured_fraction_full 1.000
_diffrn_reflns_point_group_measured_fraction_max 0.996
_diffrn_reflns_theta_full 67.684
_diffrn_reflns_theta_max 73.539
_diffrn_reflns_theta_min 2.999
_diffrn_source 'micro-focus sealed X-ray tube'
_diffrn_source_type 'SuperNova (Cu) X-ray Source'
_exptl_absorpt_coefficient_mu 0.690
_exptl_absorpt_correction_T_max 1.00000
_exptl_absorpt_correction_T_min 0.69701
_exptl_absorpt_correction_type multi-scan
_exptl_absorpt_process_details
;
CrysAlisPro 1.171.38.43f (Rigaku Oxford Diffraction, 2015)
Empirical absorption correction using spherical harmonics,
 implemented in SCALE3 ABSPACK scaling algorithm.
;
_exptl_crystal_colour colourless
_exptl_crystal_colour_primary colourless
_exptl_crystal_density_diffrn 1.179
_exptl_crystal_description block
_exptl_crystal_F_000 3152
_exptl_crystal_size_max 0.15
_exptl_crystal_size_mid 0.13
_exptl_crystal_size_min 0.12
_refine_diff_density_max 0.152
_refine_diff_density_min -0.187
_refine_diff_density_rms 0.041
_refine_ls_abs_structure_details
;
 Flack x determined using 3773 quotients [(I+)-(I-)]/[(I+)+(I-)]
 (Parsons, Flack and Wagner, Acta Cryst. B69 (2013) 249-259).
;
_refine_ls_abs_structure_Flack 0.04(3)
_refine_ls_extinction_method none
_refine_ls_goodness_of_fit_ref 1.057
_refine_ls_hydrogen_treatment constr
_refine_ls_matrix_type full
_refine_ls_number_parameters 509
_refine_ls_number_reflns 8531
_refine_ls_number_restraints 7
_refine_ls_restrained_S_all 1.062
_refine_ls_R_factor_all 0.0335
_refine_ls_R_factor_gt 0.0331
_refine_ls_shift/su_max 0.001
_refine_ls_shift/su_mean 0.000
_refine_ls_structure_factor_coef Fsqd
_refine_ls_weighting_details 'w=1/[\s^2^(Fo^2^)+(0.0609P)^2^+1.6420P] where P=(Fo^2^+2Fc^2^)/3'
_refine_ls_weighting_scheme calc
_refine_ls_wR_factor_gt 0.0899
_refine_ls_wR_factor_ref 0.0905
_reflns_Friedel_coverage 0.832
_reflns_Friedel_fraction_full 1.000
_reflns_Friedel_fraction_max 0.993
_reflns_number_gt 8396
_reflns_number_total 8531
_reflns_threshold_expression 'I > 2\s(I)'
_cod_data_source_file c9qo00127a2.cif
_cod_data_source_block exp_1007
_cod_original_cell_volume 8479.58(9)
_cod_database_code 1554740
_shelx_shelxl_version_number 2017/1
_shelx_space_group_comment
;
The symmetry employed for this shelxl refinement is uniquely defined
by the following loop, which should always be used as a source of
symmetry information in preference to the above space-group names.
They are only intended as comments.
;
_shelx_estimated_absorpt_t_max 0.922
_shelx_estimated_absorpt_t_min 0.904
_reflns_odcompleteness_completeness 100.00
_reflns_odcompleteness_iscentric 1
_reflns_odcompleteness_theta 66.97
_olex2_refinement_description
;
1. Fixed Uiso
 At 1.2 times of:
  All C(H) groups, All C(H,H) groups
 At 1.5 times of:
  All C(H,H,H) groups
2. Rigid bond restraints
 C36, C37
 with sigma for 1-2 distances of 0.01 and sigma for 1-3 distances of 0.01
3. Uiso/Uaniso restraints and constraints
C36 \\sim C37: within 2A with sigma of 0.002 and sigma for terminal atoms of
0.004
4.a Ternary CH refined with riding coordinates:
 C10(H10), C11(H11), C12(H12)
4.b Secondary CH2 refined with riding coordinates:
 C13(H13A,H13B), C32(H32A,H32B)
4.c Aromatic/amide H refined with riding coordinates:
 C28(H28), C30(H30), C2(H2), C20(H20), C19(H19), C5(H5), C3(H3), C31(H31),
 C29(H29), C17(H17), C34(H34), C4(H4), C18(H18), C37(H37), C38(H38), C35(H35),
 C36(H36)
4.d Idealised Me refined as rotating group:
 C24(H24A,H24B,H24C), C41(H41A,H41B,H41C), C43(H43A,H43B,H43C), C42(H42A,H42B,
 H42C)
;
_olex2_submission_special_instructions 'No special instructions were received'
_oxdiff_exptl_absorpt_empirical_details
;
Empirical correction (ABSPACK) includes:
- Absorption correction using spherical harmonics
- Frame scaling
- Detector area scaling
;
_oxdiff_exptl_absorpt_empirical_full_max 1.348
_oxdiff_exptl_absorpt_empirical_full_min 0.680

loop_
_space_group_symop_operation_xyz
'x, y, z'
'-x, -y, z+1/2'
'-x, y, -z+1/2'
'x, -y, -z'
'x+1/2, y+1/2, z'
'-x+1/2, -y+1/2, z+1/2'
'-x+1/2, y+1/2, -z+1/2'
'x+1/2, -y+1/2, -z'

loop_
_atom_site_label
_atom_site_type_symbol
_atom_site_fract_x
_atom_site_fract_y
_atom_site_fract_z
_atom_site_U_iso_or_equiv
_atom_site_adp_type
_atom_site_occupancy
_atom_site_site_symmetry_order
_atom_site_calc_flag
_atom_site_refinement_flags_posn
_atom_site_refinement_flags_adp
O5 O 0.79704(7) 0.63760(5) 0.25274(7) 0.0324(3) Uani 1 1 d . .
O8 O 0.79650(7) 0.75252(5) 0.30452(7) 0.0339(3) Uani 1 1 d . .
O9 O 0.62385(7) 0.75389(5) 0.27766(7) 0.0345(3) Uani 1 1 d . .
O3 O 0.66043(7) 0.59906(5) 0.44108(8) 0.0353(3) Uani 1 1 d . .
O2 O 0.59123(9) 0.56599(5) 0.56105(8) 0.0410(3) Uani 1 1 d . .
O4 O 0.59278(9) 0.58898(6) 0.16498(8) 0.0456(3) Uani 1 1 d . .
O1 O 0.47524(10) 0.59689(7) 0.59077(10) 0.0557(4) Uani 1 1 d . .
N2 N 0.62992(9) 0.78510(6) 0.39856(9) 0.0324(3) Uani 1 1 d . .
N1 N 0.53998(9) 0.62323(6) 0.48589(9) 0.0336(3) Uani 1 1 d . .
O6 O 0.86223(10) 0.65329(7) 0.46641(11) 0.0617(5) Uani 1 1 d . .
N00B N 0.86693(9) 0.77878(6) 0.30357(10) 0.0373(3) Uani 1 1 d . .
N3 N 0.90608(10) 0.68040(8) 0.43298(11) 0.0490(5) Uani 1 1 d . .
C27 C 0.65086(9) 0.76882(7) 0.47100(10) 0.0304(3) Uani 1 1 d . .
C7 C 0.60496(10) 0.62503(6) 0.43820(10) 0.0313(4) Uani 1 1 d . .
C22 C 0.87486(10) 0.71482(7) 0.38088(10) 0.0328(4) Uani 1 1 d . .
C23 C 0.91326(10) 0.75554(7) 0.34868(10) 0.0334(4) Uani 1 1 d . .
C21 C 0.80231(10) 0.71475(6) 0.35101(9) 0.0288(3) Uani 1 1 d . .
C16 C 0.79625(11) 0.61229(6) 0.18593(10) 0.0322(3) Uani 1 1 d . .
C26 C 0.67241(9) 0.72043(6) 0.46757(10) 0.0287(3) Uani 1 1 d . .
C25 C 0.63728(9) 0.74968(7) 0.34543(10) 0.0303(3) Uani 1 1 d . .
O7 O 0.97564(10) 0.67971(9) 0.44078(15) 0.0825(7) Uani 1 1 d . .
C8 C 0.59269(10) 0.66597(7) 0.38045(10) 0.0296(3) Uani 1 1 d . .
C1 C 0.51521(10) 0.68618(7) 0.40426(10) 0.0326(4) Uani 1 1 d . .
C28 C 0.65269(10) 0.79493(7) 0.53781(11) 0.0339(4) Uani 1 1 d . .
H28 H 0.639016 0.827442 0.539102 0.041 Uiso 1 1 calc R .
C10 C 0.73632(9) 0.68017(6) 0.35319(9) 0.0277(3) Uani 1 1 d . .
H10 H 0.751140 0.653260 0.386305 0.033 Uiso 1 1 calc R .
C14 C 0.65389(11) 0.60187(7) 0.19158(11) 0.0351(4) Uani 1 1 d . .
C30 C 0.69801(10) 0.72257(7) 0.60091(10) 0.0336(4) Uani 1 1 d . .
H30 H 0.713596 0.707232 0.645299 0.040 Uiso 1 1 calc R .
C2 C 0.47090(10) 0.72197(8) 0.37091(11) 0.0354(4) Uani 1 1 d . .
H2 H 0.489809 0.739793 0.330216 0.043 Uiso 1 1 calc R .
C13 C 0.58613(10) 0.64363(7) 0.30014(10) 0.0322(4) Uani 1 1 d . .
H13A H 0.547062 0.618617 0.300863 0.039 Uiso 1 1 calc R .
H13B H 0.569554 0.668480 0.264895 0.039 Uiso 1 1 calc R .
C9 C 0.66162(9) 0.70257(6) 0.38645(9) 0.0276(3) Uani 1 1 d . .
C39 C 0.53128(12) 0.59401(8) 0.55157(11) 0.0391(4) Uani 1 1 d . .
C20 C 0.73210(14) 0.57340(7) 0.08103(11) 0.0410(4) Uani 1 1 d . .
H20 H 0.687164 0.563831 0.056767 0.049 Uiso 1 1 calc R .
C11 C 0.72458(10) 0.65935(6) 0.27273(9) 0.0287(3) Uani 1 1 d . .
H11 H 0.712512 0.685539 0.237182 0.034 Uiso 1 1 calc R .
C15 C 0.72771(12) 0.59670(6) 0.15162(11) 0.0353(4) Uani 1 1 d . .
C19 C 0.80194(15) 0.56448(7) 0.04710(12) 0.0458(5) Uani 1 1 d . .
H19 H 0.803977 0.549519 -0.000145 0.055 Uiso 1 1 calc R .
C5 C 0.41236(11) 0.66692(8) 0.49213(11) 0.0394(4) Uani 1 1 d . .
H5 H 0.392711 0.648277 0.531544 0.047 Uiso 1 1 calc R .
C3 C 0.39763(11) 0.73083(8) 0.39929(11) 0.0398(4) Uani 1 1 d . .
H3 H 0.367548 0.755060 0.377919 0.048 Uiso 1 1 calc R .
C31 C 0.69722(10) 0.69701(7) 0.53284(10) 0.0313(3) Uani 1 1 d . .
H31 H 0.712984 0.664884 0.531110 0.038 Uiso 1 1 calc R .
C12 C 0.66084(10) 0.62197(6) 0.27182(10) 0.0309(3) Uani 1 1 d . .
H12 H 0.675326 0.595448 0.305844 0.037 Uiso 1 1 calc R .
C29 C 0.67581(10) 0.77065(7) 0.60313(10) 0.0347(4) Uani 1 1 d . .
H29 H 0.676368 0.787043 0.649223 0.042 Uiso 1 1 calc R .
C17 C 0.86722(12) 0.60225(7) 0.15263(12) 0.0387(4) Uani 1 1 d . .
H17 H 0.912490 0.611760 0.176338 0.046 Uiso 1 1 calc R .
C34 C 0.73238(13) 0.86574(7) 0.37273(11) 0.0400(4) Uani 1 1 d . .
H34 H 0.751847 0.835074 0.382712 0.048 Uiso 1 1 calc R .
C6 C 0.48566(10) 0.65899(7) 0.46410(10) 0.0340(4) Uani 1 1 d . .
C4 C 0.36926(11) 0.70366(9) 0.45933(12) 0.0421(4) Uani 1 1 d . .
H4 H 0.320380 0.710202 0.477979 0.051 Uiso 1 1 calc R .
C33 C 0.65364(13) 0.87274(7) 0.37051(11) 0.0417(5) Uani 1 1 d . .
C18 C 0.86948(14) 0.57793(7) 0.08379(12) 0.0440(5) Uani 1 1 d . .
H18 H 0.916642 0.570530 0.061894 0.053 Uiso 1 1 calc R .
C24 C 0.99394(11) 0.77274(9) 0.35819(13) 0.0446(5) Uani 1 1 d . .
H24A H 1.028163 0.751313 0.331831 0.067 Uiso 1 1 calc GR .
H24B H 1.006830 0.773203 0.411174 0.067 Uiso 1 1 calc GR .
H24C H 0.998729 0.804771 0.337680 0.067 Uiso 1 1 calc GR .
C32 C 0.59634(12) 0.83216(8) 0.38236(12) 0.0426(5) Uani 1 1 d . .
H32A H 0.562703 0.840904 0.424054 0.051 Uiso 1 1 calc R .
H32B H 0.564886 0.829375 0.337123 0.051 Uiso 1 1 calc R .
C37 C 0.6762(2) 0.95692(8) 0.34197(15) 0.0655(7) Uani 1 1 d . U
H37 H 0.656950 0.987516 0.330982 0.079 Uiso 1 1 calc R .
C38 C 0.62626(17) 0.91928(9) 0.35538(13) 0.0572(7) Uani 1 1 d . .
H38 H 0.573602 0.924888 0.354363 0.069 Uiso 1 1 calc R .
C35 C 0.78277(16) 0.90404(8) 0.36020(13) 0.0499(5) Uani 1 1 d . .
H35 H 0.835503 0.898859 0.362282 0.060 Uiso 1 1 calc R .
C40 C 0.59937(16) 0.53746(8) 0.63242(12) 0.0494(5) Uani 1 1 d . .
C41 C 0.5989(2) 0.57221(10) 0.69951(14) 0.0661(7) Uani 1 1 d . .
H41A H 0.638217 0.596163 0.692613 0.099 Uiso 1 1 calc GR .
H41B H 0.608483 0.554574 0.745488 0.099 Uiso 1 1 calc GR .
H41C H 0.549753 0.587800 0.702701 0.099 Uiso 1 1 calc GR .
C36 C 0.7547(2) 0.94955(8) 0.34474(14) 0.0616(7) Uani 1 1 d . U
H36 H 0.788323 0.975132 0.336219 0.074 Uiso 1 1 calc R .
C43 C 0.67684(17) 0.51423(10) 0.62126(17) 0.0619(7) Uani 1 1 d . .
H43A H 0.674512 0.492187 0.579212 0.093 Uiso 1 1 calc GR .
H43B H 0.690944 0.496920 0.666399 0.093 Uiso 1 1 calc GR .
H43C H 0.714432 0.538788 0.611053 0.093 Uiso 1 1 calc GR .
C42 C 0.53677(18) 0.49928(9) 0.63620(15) 0.0596(6) Uani 1 1 d . .
H42A H 0.487530 0.514777 0.639352 0.089 Uiso 1 1 calc GR .
H42B H 0.544456 0.479398 0.680226 0.089 Uiso 1 1 calc GR .
H42C H 0.538749 0.479541 0.591409 0.089 Uiso 1 1 calc GR .

loop_
_atom_site_aniso_label
_atom_site_aniso_U_11
_atom_site_aniso_U_22
_atom_site_aniso_U_33
_atom_site_aniso_U_23
_atom_site_aniso_U_13
_atom_site_aniso_U_12
O5 0.0287(6) 0.0420(6) 0.0264(6) -0.0038(5) -0.0026(5) 0.0060(5)
O8 0.0281(6) 0.0411(6) 0.0326(6) 0.0039(5) -0.0022(5) -0.0009(5)
O9 0.0305(6) 0.0500(7) 0.0230(6) 0.0062(5) -0.0045(5) 0.0058(5)
O3 0.0325(7) 0.0433(6) 0.0302(6) 0.0040(5) -0.0036(5) 0.0014(5)
O2 0.0472(8) 0.0445(7) 0.0315(7) 0.0085(6) -0.0019(6) -0.0014(6)
O4 0.0432(8) 0.0578(9) 0.0360(7) -0.0081(6) -0.0105(6) -0.0074(6)
O1 0.0566(10) 0.0713(10) 0.0392(8) 0.0149(8) 0.0139(7) 0.0046(8)
N2 0.0276(7) 0.0414(8) 0.0281(7) 0.0028(6) -0.0010(6) 0.0056(6)
N1 0.0326(8) 0.0434(8) 0.0248(7) 0.0018(6) -0.0018(6) -0.0040(6)
O6 0.0389(8) 0.0898(12) 0.0563(10) 0.0350(9) -0.0157(7) -0.0122(8)
N00B 0.0295(7) 0.0446(8) 0.0380(8) 0.0009(7) 0.0021(6) -0.0043(6)
N3 0.0300(8) 0.0727(12) 0.0443(10) 0.0161(9) -0.0112(7) -0.0037(8)
C27 0.0221(7) 0.0422(9) 0.0271(8) 0.0003(7) 0.0005(6) 0.0018(6)
C7 0.0282(8) 0.0401(9) 0.0255(8) -0.0017(7) -0.0055(6) -0.0046(7)
C22 0.0252(8) 0.0478(10) 0.0253(8) -0.0025(7) -0.0015(6) 0.0020(7)
C23 0.0266(8) 0.0468(10) 0.0270(8) -0.0080(7) 0.0027(7) -0.0003(7)
C21 0.0256(7) 0.0400(8) 0.0209(7) -0.0032(6) 0.0022(6) 0.0024(6)
C16 0.0387(9) 0.0330(8) 0.0249(8) 0.0005(6) -0.0016(7) 0.0082(7)
C26 0.0208(7) 0.0410(9) 0.0241(8) 0.0014(7) -0.0010(6) -0.0015(6)
C25 0.0211(7) 0.0438(9) 0.0261(8) 0.0032(7) -0.0006(6) 0.0028(6)
O7 0.0285(8) 0.1108(16) 0.1081(17) 0.0485(15) -0.0230(9) -0.0069(9)
C8 0.0243(8) 0.0415(9) 0.0231(8) 0.0017(7) -0.0040(6) -0.0010(7)
C1 0.0257(8) 0.0481(9) 0.0238(8) -0.0017(7) -0.0041(6) -0.0025(7)
C28 0.0277(8) 0.0429(9) 0.0312(9) -0.0047(7) 0.0013(7) 0.0004(7)
C10 0.0235(7) 0.0368(8) 0.0229(8) 0.0000(6) -0.0044(6) 0.0012(6)
C14 0.0398(10) 0.0367(8) 0.0290(9) 0.0008(7) -0.0087(7) -0.0001(7)
C30 0.0295(8) 0.0500(10) 0.0214(8) 0.0013(7) -0.0033(7) -0.0049(7)
C2 0.0252(8) 0.0544(11) 0.0268(8) 0.0021(8) -0.0048(7) 0.0002(7)
C13 0.0272(8) 0.0455(9) 0.0239(8) -0.0001(7) -0.0065(7) -0.0008(7)
C9 0.0238(7) 0.0380(8) 0.0208(8) 0.0021(6) -0.0036(6) 0.0010(6)
C39 0.0454(11) 0.0465(10) 0.0253(9) 0.0013(8) -0.0004(8) -0.0078(8)
C20 0.0572(12) 0.0340(8) 0.0319(9) -0.0043(7) -0.0082(9) 0.0092(8)
C11 0.0270(8) 0.0363(8) 0.0226(7) 0.0003(6) -0.0012(6) 0.0044(6)
C15 0.0462(10) 0.0316(8) 0.0281(9) 0.0007(7) -0.0071(8) 0.0066(7)
C19 0.0666(14) 0.0381(9) 0.0327(10) -0.0091(8) -0.0035(9) 0.0168(9)
C5 0.0306(9) 0.0587(11) 0.0289(9) -0.0028(8) 0.0007(7) -0.0045(8)
C3 0.0274(8) 0.0595(11) 0.0325(10) -0.0017(8) -0.0063(7) 0.0033(8)
C31 0.0265(8) 0.0417(9) 0.0258(8) 0.0024(7) -0.0035(7) -0.0020(7)
C12 0.0292(8) 0.0384(8) 0.0253(8) 0.0003(7) -0.0055(6) 0.0001(7)
C29 0.0286(8) 0.0506(10) 0.0248(8) -0.0069(7) 0.0004(7) -0.0039(7)
C17 0.0403(10) 0.0408(9) 0.0350(10) -0.0029(8) 0.0001(8) 0.0111(8)
C34 0.0544(11) 0.0340(9) 0.0316(9) 0.0060(7) 0.0055(8) 0.0089(8)
C6 0.0282(9) 0.0497(10) 0.0243(8) -0.0032(7) -0.0044(7) -0.0032(7)
C4 0.0265(9) 0.0671(12) 0.0328(9) -0.0051(9) -0.0008(7) 0.0006(8)
C33 0.0578(12) 0.0408(10) 0.0265(9) 0.0046(7) 0.0056(8) 0.0176(9)
C18 0.0528(12) 0.0434(10) 0.0357(10) -0.0039(8) 0.0040(9) 0.0187(9)
C24 0.0281(9) 0.0655(12) 0.0402(11) -0.0070(9) 0.0018(8) -0.0075(9)
C32 0.0384(10) 0.0532(11) 0.0361(10) 0.0037(8) -0.0009(8) 0.0198(9)
C37 0.114(2) 0.0379(10) 0.0442(11) 0.0123(9) 0.0203(13) 0.0225(12)
C38 0.0795(17) 0.0529(12) 0.0393(11) 0.0115(9) 0.0103(11) 0.0343(12)
C35 0.0690(15) 0.0413(10) 0.0393(11) 0.0048(8) 0.0107(10) 0.0015(10)
C40 0.0691(15) 0.0483(11) 0.0308(10) 0.0111(9) -0.0084(10) -0.0068(10)
C41 0.099(2) 0.0657(15) 0.0335(11) 0.0036(11) -0.0170(13) -0.0100(15)
C36 0.1052(19) 0.0378(10) 0.0417(11) 0.0089(8) 0.0243(12) 0.0084(11)
C43 0.0726(17) 0.0549(13) 0.0582(15) 0.0192(11) -0.0144(13) 0.0015(12)
C42 0.0824(18) 0.0509(12) 0.0455(13) 0.0101(10) 0.0045(12) -0.0114(12)

loop_
_atom_type_symbol
_atom_type_description
_atom_type_scat_dispersion_real
_atom_type_scat_dispersion_imag
_atom_type_scat_source
C C 0.0181 0.0091 'International Tables Vol C Tables 4.2.6.8 and 6.1.1.4'
H H 0.0000 0.0000 'International Tables Vol C Tables 4.2.6.8 and 6.1.1.4'
N N 0.0311 0.0180 'International Tables Vol C Tables 4.2.6.8 and 6.1.1.4'
O O 0.0492 0.0322 'International Tables Vol C Tables 4.2.6.8 and 6.1.1.4'

loop_
_geom_angle_atom_site_label_1
_geom_angle_atom_site_label_2
_geom_angle_atom_site_label_3
_geom_angle
C16 O5 C11 114.48(13)
C21 O8 N00B 109.96(13)
C39 O2 C40 119.73(17)
C27 N2 C32 124.78(16)
C25 N2 C27 111.76(15)
C25 N2 C32 123.14(16)
C7 N1 C39 126.25(16)
C7 N1 C6 110.40(15)
C39 N1 C6 123.05(16)
C23 N00B O8 105.95(15)
O6 N3 C22 118.71(17)
O7 N3 O6 123.9(2)
O7 N3 C22 117.43(19)
C26 C27 N2 109.85(16)
C28 C27 N2 127.89(17)
C28 C27 C26 122.25(17)
O3 C7 N1 126.67(17)
O3 C7 C8 125.34(16)
N1 C7 C8 107.99(15)
C23 C22 N3 127.03(17)
C21 C22 N3 126.65(18)
C21 C22 C23 106.31(17)
N00B C23 C22 109.97(16)
N00B C23 C24 119.64(19)
C22 C23 C24 130.37(18)
O8 C21 C22 107.80(16)
O8 C21 C10 117.33(14)
C22 C21 C10 134.46(17)
O5 C16 C15 122.34(16)
O5 C16 C17 117.00(17)
C17 C16 C15 120.66(17)
C27 C26 C9 108.62(15)
C31 C26 C27 119.78(17)
C31 C26 C9 131.59(16)
O9 C25 N2 125.82(17)
O9 C25 C9 126.03(17)
N2 C25 C9 108.08(14)
C7 C8 C13 108.75(14)
C7 C8 C9 108.85(13)
C1 C8 C7 102.22(14)
C1 C8 C13 109.48(13)
C1 C8 C9 114.97(15)
C13 C8 C9 111.99(14)
C2 C1 C8 129.80(17)
C2 C1 C6 120.04(17)
C6 C1 C8 109.77(16)
C27 C28 H28 121.3
C27 C28 C29 117.32(17)
C29 C28 H28 121.3
C21 C10 H10 107.4
C21 C10 C9 113.45(14)
C21 C10 C11 108.46(13)
C9 C10 H10 107.4
C11 C10 H10 107.4
C11 C10 C9 112.56(13)
O4 C14 C15 123.44(18)
O4 C14 C12 122.26(18)
C15 C14 C12 114.18(15)
C31 C30 H30 119.7
C29 C30 H30 119.7
C29 C30 C31 120.59(17)
C1 C2 H2 120.5
C1 C2 C3 118.93(18)
C3 C2 H2 120.5
C8 C13 H13A 108.9
C8 C13 H13B 108.9
H13A C13 H13B 107.7
C12 C13 C8 113.26(14)
C12 C13 H13A 108.9
C12 C13 H13B 108.9
C26 C9 C25 101.46(14)
C26 C9 C8 111.44(13)
C26 C9 C10 112.29(13)
C25 C9 C8 107.51(13)
C25 C9 C10 112.84(14)
C10 C9 C8 110.89(14)
O2 C39 N1 110.82(17)
O1 C39 O2 127.93(19)
O1 C39 N1 121.25(19)
C15 C20 H20 119.5
C19 C20 H20 119.5
C19 C20 C15 121.0(2)
O5 C11 C10 105.31(13)
O5 C11 H11 109.9
O5 C11 C12 110.70(14)
C10 C11 H11 109.9
C12 C11 C10 111.15(13)
C12 C11 H11 109.9
C16 C15 C14 120.39(16)
C20 C15 C16 118.42(19)
C20 C15 C14 121.07(18)
C20 C19 H19 120.1
C20 C19 C18 119.76(18)
C18 C19 H19 120.1
C6 C5 H5 121.1
C6 C5 C4 117.72(19)
C4 C5 H5 121.1
C2 C3 H3 119.8
C4 C3 C2 120.31(19)
C4 C3 H3 119.8
C26 C31 C30 118.65(17)
C26 C31 H31 120.7
C30 C31 H31 120.7
C14 C12 H12 108.4
C13 C12 C14 112.40(14)
C13 C12 H12 108.4
C11 C12 C14 108.45(14)
C11 C12 C13 110.80(15)
C11 C12 H12 108.4
C28 C29 H29 119.3
C30 C29 C28 121.37(17)
C30 C29 H29 119.3
C16 C17 H17 120.4
C18 C17 C16 119.28(19)
C18 C17 H17 120.4
C33 C34 H34 119.6
C33 C34 C35 120.9(2)
C35 C34 H34 119.6
C1 C6 N1 109.52(16)
C5 C6 N1 128.81(18)
C5 C6 C1 121.62(18)
C5 C4 H4 119.3
C3 C4 C5 121.35(18)
C3 C4 H4 119.3
C34 C33 C32 122.97(17)
C34 C33 C38 118.1(2)
C38 C33 C32 118.9(2)
C19 C18 H18 119.6
C17 C18 C19 120.7(2)
C17 C18 H18 119.6
C23 C24 H24A 109.5
C23 C24 H24B 109.5
C23 C24 H24C 109.5
H24A C24 H24B 109.5
H24A C24 H24C 109.5
H24B C24 H24C 109.5
N2 C32 C33 115.12(17)
N2 C32 H32A 108.5
N2 C32 H32B 108.5
C33 C32 H32A 108.5
C33 C32 H32B 108.5
H32A C32 H32B 107.5
C38 C37 H37 119.8
C38 C37 C36 120.4(2)
C36 C37 H37 119.8
C33 C38 H38 119.6
C37 C38 C33 120.9(3)
C37 C38 H38 119.6
C34 C35 H35 119.9
C36 C35 C34 120.2(3)
C36 C35 H35 119.9
O2 C40 C41 108.66(18)
O2 C40 C43 101.57(19)
O2 C40 C42 109.66(19)
C43 C40 C41 112.0(2)
C43 C40 C42 110.6(2)
C42 C40 C41 113.6(2)
C40 C41 H41A 109.5
C40 C41 H41B 109.5
C40 C41 H41C 109.5
H41A C41 H41B 109.5
H41A C41 H41C 109.5
H41B C41 H41C 109.5
C37 C36 H36 120.3
C35 C36 C37 119.5(3)
C35 C36 H36 120.3
C40 C43 H43A 109.5
C40 C43 H43B 109.5
C40 C43 H43C 109.5
H43A C43 H43B 109.5
H43A C43 H43C 109.5
H43B C43 H43C 109.5
C40 C42 H42A 109.5
C40 C42 H42B 109.5
C40 C42 H42C 109.5
H42A C42 H42B 109.5
H42A C42 H42C 109.5
H42B C42 H42C 109.5

loop_
_geom_bond_atom_site_label_1
_geom_bond_atom_site_label_2
_geom_bond_distance
O5 C16 1.369(2)
O5 C11 1.441(2)
O8 N00B 1.425(2)
O8 C21 1.331(2)
O9 C25 1.222(2)
O3 C7 1.205(2)
O2 C39 1.310(3)
O2 C40 1.491(2)
O4 C14 1.216(2)
O1 C39 1.198(3)
N2 C27 1.401(2)
N2 C25 1.361(2)
N2 C32 1.455(2)
N1 C7 1.410(2)
N1 C39 1.419(2)
N1 C6 1.421(2)
O6 N3 1.221(3)
N00B C23 1.302(3)
N3 C22 1.429(3)
N3 O7 1.219(2)
C27 C26 1.391(3)
C27 C28 1.381(3)
C7 C8 1.537(2)
C22 C23 1.427(3)
C22 C21 1.368(2)
C23 C24 1.492(3)
C21 C10 1.495(2)
C16 C15 1.406(3)
C16 C17 1.396(3)
C26 C9 1.524(2)
C26 C31 1.388(2)
C25 C9 1.549(2)
C8 C1 1.519(2)
C8 C13 1.548(2)
C8 C9 1.573(2)
C1 C2 1.385(3)
C1 C6 1.393(3)
C28 H28 0.9300
C28 C29 1.392(3)
C10 H10 0.9800
C10 C9 1.555(2)
C10 C11 1.543(2)
C14 C15 1.472(3)
C14 C12 1.523(3)
C30 H30 0.9300
C30 C31 1.392(2)
C30 C29 1.385(3)
C2 H2 0.9300
C2 C3 1.392(3)
C13 H13A 0.9700
C13 H13B 0.9700
C13 C12 1.517(2)
C20 H20 0.9300
C20 C15 1.402(3)
C20 C19 1.377(3)
C11 H11 0.9800
C11 C12 1.517(2)
C19 H19 0.9300
C19 C18 1.393(3)
C5 H5 0.9300
C5 C6 1.386(3)
C5 C4 1.389(3)
C3 H3 0.9300
C3 C4 1.388(3)
C31 H31 0.9300
C12 H12 0.9800
C29 H29 0.9300
C17 H17 0.9300
C17 C18 1.387(3)
C34 H34 0.9300
C34 C33 1.385(3)
C34 C35 1.393(3)
C4 H4 0.9300
C33 C32 1.516(3)
C33 C38 1.398(3)
C18 H18 0.9300
C24 H24A 0.9600
C24 H24B 0.9600
C24 H24C 0.9600
C32 H32A 0.9700
C32 H32B 0.9700
C37 H37 0.9300
C37 C38 1.376(4)
C37 C36 1.384(5)
C38 H38 0.9300
C35 H35 0.9300
C35 C36 1.377(3)
C40 C41 1.523(3)
C40 C43 1.507(4)
C40 C42 1.519(4)
C41 H41A 0.9600
C41 H41B 0.9600
C41 H41C 0.9600
C36 H36 0.9300
C43 H43A 0.9600
C43 H43B 0.9600
C43 H43C 0.9600
C42 H42A 0.9600
C42 H42B 0.9600
C42 H42C 0.9600

loop_
_geom_torsion_atom_site_label_1
_geom_torsion_atom_site_label_2
_geom_torsion_atom_site_label_3
_geom_torsion_atom_site_label_4
_geom_torsion
O5 C16 C15 C14 -7.7(3)
O5 C16 C15 C20 176.43(16)
O5 C16 C17 C18 -178.15(17)
O5 C11 C12 C14 -61.66(17)
O5 C11 C12 C13 174.53(13)
O8 N00B C23 C22 -1.1(2)
O8 N00B C23 C24 177.64(16)
O8 C21 C10 C9 -66.35(19)
O8 C21 C10 C11 59.50(18)
O9 C25 C9 C26 178.04(17)
O9 C25 C9 C8 -64.9(2)
O9 C25 C9 C10 57.7(2)
O3 C7 C8 C1 -179.25(17)
O3 C7 C8 C13 65.0(2)
O3 C7 C8 C9 -57.2(2)
O4 C14 C15 C16 -179.83(19)
O4 C14 C15 C20 -4.0(3)
O4 C14 C12 C13 -24.5(3)
O4 C14 C12 C11 -147.31(18)
N2 C27 C26 C9 -2.55(19)
N2 C27 C26 C31 178.49(15)
N2 C27 C28 C29 -179.87(17)
N2 C25 C9 C26 -4.77(17)
N2 C25 C9 C8 112.30(15)
N2 C25 C9 C10 -125.12(15)
N1 C7 C8 C1 1.33(17)
N1 C7 C8 C13 -114.38(15)
N1 C7 C8 C9 123.36(15)
O6 N3 C22 C23 166.0(2)
O6 N3 C22 C21 -15.1(3)
N00B O8 C21 C22 -0.34(18)
N00B O8 C21 C10 -174.02(14)
N3 C22 C23 N00B 179.95(19)
N3 C22 C23 C24 1.4(3)
N3 C22 C21 O8 -179.36(18)
N3 C22 C21 C10 -7.2(3)
C27 N2 C25 O9 -179.17(17)
C27 N2 C25 C9 3.63(19)
C27 N2 C32 C33 86.1(2)
C27 C26 C9 C25 4.35(17)
C27 C26 C9 C8 -109.81(15)
C27 C26 C9 C10 125.09(15)
C27 C26 C31 C30 1.6(3)
C27 C28 C29 C30 1.6(3)
C7 N1 C39 O2 -3.4(3)
C7 N1 C39 O1 176.0(2)
C7 N1 C6 C1 -2.6(2)
C7 N1 C6 C5 174.60(18)
C7 C8 C1 C2 -175.63(18)
C7 C8 C1 C6 -2.92(18)
C7 C8 C13 C12 -68.48(19)
C7 C8 C9 C26 -54.02(18)
C7 C8 C9 C25 -164.37(14)
C7 C8 C9 C10 71.85(17)
C22 C21 C10 C9 122.1(2)
C22 C21 C10 C11 -112.1(2)
C23 C22 C21 O8 -0.30(19)
C23 C22 C21 C10 171.83(17)
C21 O8 N00B C23 0.90(19)
C21 C22 C23 N00B 0.9(2)
C21 C22 C23 C24 -177.63(19)
C21 C10 C9 C26 -59.66(18)
C21 C10 C9 C25 54.27(18)
C21 C10 C9 C8 174.94(13)
C21 C10 C11 O5 57.18(16)
C21 C10 C11 C12 177.12(14)
C16 O5 C11 C10 173.32(13)
C16 O5 C11 C12 53.09(18)
C16 C17 C18 C19 1.4(3)
C26 C27 C28 C29 -1.2(3)
C25 N2 C27 C26 -0.7(2)
C25 N2 C27 C28 178.06(17)
C25 N2 C32 C33 -100.9(2)
O7 N3 C22 C23 -14.6(4)
O7 N3 C22 C21 164.3(2)
C8 C1 C2 C3 173.49(18)
C8 C1 C6 N1 3.5(2)
C8 C1 C6 C5 -173.96(17)
C8 C13 C12 C14 -177.87(15)
C8 C13 C12 C11 -56.35(19)
C1 C8 C13 C12 -179.40(15)
C1 C8 C9 C26 59.91(18)
C1 C8 C9 C25 -50.44(18)
C1 C8 C9 C10 -174.22(14)
C1 C2 C3 C4 -0.9(3)
C28 C27 C26 C9 178.57(16)
C28 C27 C26 C31 -0.4(3)
C10 C11 C12 C14 -178.33(14)
C10 C11 C12 C13 57.85(18)
C2 C1 C6 N1 177.02(16)
C2 C1 C6 C5 -0.4(3)
C2 C3 C4 C5 -0.6(3)
C13 C8 C1 C2 -60.4(2)
C13 C8 C1 C6 112.26(16)
C13 C8 C9 C26 -174.30(14)
C13 C8 C9 C25 75.35(18)
C13 C8 C9 C10 -48.43(18)
C9 C26 C31 C30 -177.11(16)
C9 C8 C1 C2 66.6(2)
C9 C8 C1 C6 -120.67(16)
C9 C8 C13 C12 51.9(2)
C9 C10 C11 O5 -176.45(13)
C9 C10 C11 C12 -56.52(18)
C39 O2 C40 C41 -57.9(3)
C39 O2 C40 C43 -176.15(19)
C39 O2 C40 C42 66.8(3)
C39 N1 C7 O3 7.5(3)
C39 N1 C7 C8 -173.12(16)
C39 N1 C6 C1 171.39(16)
C39 N1 C6 C5 -11.4(3)
C20 C19 C18 C17 -3.0(3)
C11 O5 C16 C15 -17.9(2)
C11 O5 C16 C17 162.30(16)
C11 C10 C9 C26 176.71(13)
C11 C10 C9 C25 -69.36(18)
C11 C10 C9 C8 51.31(18)
C15 C16 C17 C18 2.0(3)
C15 C14 C12 C13 159.18(15)
C15 C14 C12 C11 36.33(19)
C15 C20 C19 C18 1.2(3)
C19 C20 C15 C16 2.2(3)
C19 C20 C15 C14 -173.73(18)
C31 C26 C9 C25 -176.86(18)
C31 C26 C9 C8 69.0(2)
C31 C26 C9 C10 -56.1(2)
C31 C30 C29 C28 -0.5(3)
C12 C14 C15 C16 -3.5(2)
C12 C14 C15 C20 172.28(17)
C29 C30 C31 C26 -1.1(3)
C17 C16 C15 C14 172.17(17)
C17 C16 C15 C20 -3.7(3)
C34 C33 C32 N2 1.7(3)
C34 C33 C38 C37 0.9(3)
C34 C35 C36 C37 0.2(4)
C6 N1 C7 O3 -178.76(17)
C6 N1 C7 C8 0.65(19)
C6 N1 C39 O2 -176.39(16)
C6 N1 C39 O1 3.0(3)
C6 C1 C2 C3 1.4(3)
C6 C5 C4 C3 1.6(3)
C4 C5 C6 N1 -177.97(18)
C4 C5 C6 C1 -1.1(3)
C33 C34 C35 C36 -0.5(3)
C32 N2 C27 C26 172.89(17)
C32 N2 C27 C28 -8.3(3)
C32 N2 C25 O9 7.1(3)
C32 N2 C25 C9 -170.11(16)
C32 C33 C38 C37 -178.0(2)
C38 C33 C32 N2 -179.40(19)
C38 C37 C36 C35 0.7(4)
C35 C34 C33 C32 178.89(19)
C35 C34 C33 C38 0.0(3)
C40 O2 C39 O1 -8.1(3)
C40 O2 C39 N1 171.24(16)
C36 C37 C38 C33 -1.3(4)

loop_
_smtbx_masks_void_nr
_smtbx_masks_void_average_x
_smtbx_masks_void_average_y
_smtbx_masks_void_average_z
_smtbx_masks_void_volume
_smtbx_masks_void_count_electrons
1 0.104 0.000 0.000 27.0 0.0
2 -0.104 0.000 0.500 27.0 0.0
3 0.000 0.500 -0.226 869.2 214.7
4 0.500 0.000 -0.289 869.2 214.7
5 0.396 0.500 0.500 27.0 0.0
6 0.604 0.500 0.000 27.0 0.0
